data_8101816
loop_
_publ_author_name
'H.-J. Drexler'
'J.-T. Sun'
'D. Heller'
'U. Berens'
'M. Kesselgruber'

_publ_section_title
;
Crystal structure of (h^4^-norborna-2,5-dien){2,3-bis[(S,S)-2,5-dimethyl-
phospholanyl]benzothiophene}rhodium(I) tetrafluoroborate, [Rh(C~7~H~8~)
(C~20~H~28~P~2~S)][BF~4~]
;
_journal_issue 3
_journal_name_full 'Zeitschrift f\"ur Kristallographie - New Crystal Structures'
_journal_page_first 435
_journal_page_last 436
_journal_volume 220
_journal_year 2005
_chemical_formula_moiety '[Rh(C~27~H~36~P~2~S)][BF~4~]'
_chemical_formula_sum 'C27 H36 B F4 P2 Rh S'
_chemical_formula_weight 644.28
_chemical_name_common 'Me-Butiphane Rh (NBD)'
_chemical_name_systematic
; 
(\h^4^-norborna-2,5-dien)-(2,3-bis((S,S)-2,5-dimethyl- 
phospholanyl)-benzothiophene)-rhodium(I) tetrafluoroborate 
;
_space_group_IT_number 19
_symmetry_cell_setting orthorhombic
_symmetry_space_group_name_Hall 'P 2ac 2ab'
_symmetry_space_group_name_H-M 'P 21 21 21'
_atom_sites_solution_hydrogens geom
_atom_sites_solution_primary direct
_atom_sites_solution_secondary difmap
_audit_creation_method SHELXL-97
_cell_angle_alpha 90.00
_cell_angle_beta 90.00
_cell_angle_gamma 90.00
_cell_formula_units_Z 4
_cell_length_a 9.4760(19)
_cell_length_b 16.223(3)
_cell_length_c 18.615(4)
_cell_measurement_reflns_used 5000
_cell_measurement_temperature 200(2)
_cell_measurement_theta_max 20
_cell_measurement_theta_min 4
_cell_volume 2861.7(10)
_computing_cell_refinement STOE-CELL
_computing_data_collection STOE-EXPOSE
_computing_data_reduction STOE-INTEGRATE
_computing_molecular_graphics 'XP (Siemens)'
_computing_publication_material SHELXL-97
_computing_structure_refinement 'SHELXL-97 (Sheldrick, 1997)'
_computing_structure_solution 'SHELXS-97 (Sheldrick, 1997)'
_diffrn_ambient_temperature 200(2)
_diffrn_measured_fraction_theta_full 0.986
_diffrn_measured_fraction_theta_max 0.986
_diffrn_measurement_device_type 'STOE IPDS II'
_diffrn_measurement_method omega/phi
_diffrn_radiation_monochromator graphite
_diffrn_radiation_source 'fine-focus sealed tube'
_diffrn_radiation_type MoK\a
_diffrn_radiation_wavelength 0.71073
_diffrn_reflns_av_R_equivalents 0.1375
_diffrn_reflns_av_sigmaI/netI 0.1153
_diffrn_reflns_limit_h_max 10
_diffrn_reflns_limit_h_min -10
_diffrn_reflns_limit_k_max 16
_diffrn_reflns_limit_k_min -17
_diffrn_reflns_limit_l_max 20
_diffrn_reflns_limit_l_min -20
_diffrn_reflns_number 12742
_diffrn_reflns_theta_full 22.54
_diffrn_reflns_theta_max 22.54
_diffrn_reflns_theta_min 1.67
_diffrn_standards_interval_time 360
_diffrn_standards_number 50-200
_exptl_absorpt_coefficient_mu 0.823
_exptl_absorpt_correction_type 'mean imaging plate intensity method'
_exptl_crystal_colour red
_exptl_crystal_density_diffrn 1.495
_exptl_crystal_density_method 'not measured'
_exptl_crystal_description prism
_exptl_crystal_F_000 1320
_exptl_crystal_size_max 0.4
_exptl_crystal_size_mid 0.4
_exptl_crystal_size_min 0.3
_refine_diff_density_max 0.555
_refine_diff_density_min -0.512
_refine_diff_density_rms 0.097
_refine_ls_abs_structure_details 'Flack H D (1983), Acta Cryst. A39, 876-881'
_refine_ls_abs_structure_Flack 0.08(6)
_refine_ls_extinction_method none
_refine_ls_goodness_of_fit_ref 0.765
_refine_ls_hydrogen_treatment mixed
_refine_ls_matrix_type full
_refine_ls_number_parameters 325
_refine_ls_number_reflns 3706
_refine_ls_number_restraints 12
_refine_ls_restrained_S_all 0.767
_refine_ls_R_factor_all 0.0602
_refine_ls_R_factor_gt 0.0446
_refine_ls_shift/su_max 0.001
_refine_ls_shift/su_mean 0.000
_refine_ls_structure_factor_coef Fsqd
_refine_ls_weighting_details 'calc w=1/[\s^2^(Fo^2^)+(0.0611P)^2^+0.0000P] where P=(Fo^2^+2Fc^2^)/3'
_refine_ls_weighting_scheme calc
_refine_ls_wR_factor_gt 0.1021
_refine_ls_wR_factor_ref 0.1083
_reflns_number_gt 2850
_reflns_number_total 3706
_reflns_threshold_expression >2sigma(I)
_cod_data_source_file 1267-1581.cff
_cod_data_source_block ks274a
_cod_original_sg_symbol_H-M P2(1)2(1)2(1)
_cod_database_code 8101816

loop_
_symmetry_equiv_pos_as_xyz
'x, y, z'
'-x+1/2, -y, z+1/2'
'-x, y+1/2, -z+1/2'
'x+1/2, -y+1/2, -z'

loop_
_atom_site_label
_atom_site_type_symbol
_atom_site_fract_x
_atom_site_fract_y
_atom_site_fract_z
_atom_site_U_iso_or_equiv
_atom_site_adp_type
_atom_site_occupancy
_atom_site_symmetry_multiplicity
_atom_site_Wyckoff_symbol
_atom_site_calc_flag
_atom_site_refinement_flags
_atom_site_disorder_assembly
_atom_site_disorder_group
Rh1 Rh 0.26364(6) 0.93060(4) 0.73871(3) 0.0341(2) Uani 1 4 a d . . .
S1 S 0.2432(3) 0.65783(12) 0.61241(9) 0.0442(5) Uani 1 4 a d . . .
P1 P 0.2627(3) 0.84903(12) 0.63867(9) 0.0372(5) Uani 1 4 a d . . .
P2 P 0.2610(2) 0.80906(12) 0.80250(9) 0.0315(4) Uani 1 4 a d . . .
C1 C 0.3290(13) 1.0516(7) 0.6959(8) 0.067(4) Uani 1 4 a d . . .
H1A H 0.3832 1.0575 0.6513 0.080 Uiso 1 4 a calc R . .
C2 C 0.1886(14) 1.0491(8) 0.6968(5) 0.065(4) Uani 1 4 a d . . .
H2A H 0.1302 1.0543 0.6536 0.078 Uiso 1 4 a calc R . .
C3 C 0.1476(8) 1.0843(6) 0.7689(7) 0.053(3) Uani 1 4 a d . . .
H3A H 0.0498 1.1030 0.7739 0.064 Uiso 1 4 a calc R . .
C4 C 0.1957(14) 1.0217(8) 0.8206(6) 0.063(4) Uani 1 4 a d . . .
H4A H 0.1400 1.0061 0.8628 0.076 Uiso 1 4 a calc R . .
C5 C 0.3387(15) 1.0177(8) 0.8196(6) 0.070(4) Uani 1 4 a d . . .
H5A H 0.3964 1.0022 0.8612 0.084 Uiso 1 4 a calc R . .
C6 C 0.3782(9) 1.0865(7) 0.7661(8) 0.065(4) Uani 1 4 a d . . .
H6A H 0.4755 1.1068 0.7679 0.078 Uiso 1 4 a calc R . .
C7 C 0.2620(9) 1.1490(5) 0.7805(4) 0.046(2) Uani 1 4 a d . . .
H7A H 0.2592 1.1934 0.7456 0.055 Uiso 1 4 a calc R . .
H7B H 0.2638 1.1709 0.8290 0.055 Uiso 1 4 a calc R . .
C8 C 0.2534(10) 0.7436(4) 0.6685(3) 0.0382(17) Uani 1 4 a d . . .
C9 C 0.2517(8) 0.7232(4) 0.7392(3) 0.0329(15) Uani 1 4 a d . . .
C10 C 0.2460(8) 0.6338(4) 0.7513(3) 0.0354(16) Uani 1 4 a d . . .
C11 C 0.2394(11) 0.5917(5) 0.6855(3) 0.0369(19) Uani 1 4 a d . . .
C12 C 0.2332(12) 0.5052(5) 0.6829(4) 0.042(2) Uani 1 4 a d . . .
H12A H 0.2284 0.4772 0.6394 0.051 Uiso 1 4 a calc R . .
C13 C 0.2346(8) 0.4644(5) 0.7463(4) 0.050(2) Uani 1 4 a d . . .
H13A H 0.2282 0.4072 0.7457 0.060 Uiso 1 4 a calc R . .
C14 C 0.2454(13) 0.5045(5) 0.8127(4) 0.0414(19) Uani 1 4 a d . . .
H14A H 0.2514 0.4741 0.8549 0.050 Uiso 1 4 a calc R . .
C15 C 0.2471(11) 0.5890(4) 0.8151(3) 0.0389(18) Uani 1 4 a d . . .
H15A H 0.2489 0.6162 0.8591 0.047 Uiso 1 4 a calc R . .
C16 C 0.1355(9) 0.8543(6) 0.5634(5) 0.042(2) Uani 1 4 a d . . .
H16A H 0.1084 0.7974 0.5524 0.050 Uiso 1 4 a calc R . .
C17 C 0.2219(11) 0.8845(6) 0.5002(4) 0.058(3) Uani 1 4 a d . . .
H17A H 0.2301 0.9441 0.5014 0.069 Uiso 1 4 a calc R . .
H17B H 0.1775 0.8687 0.4554 0.069 Uiso 1 4 a calc R . .
C18 C 0.3675(10) 0.8447(7) 0.5067(5) 0.056(3) Uani 1 4 a d . . .
H18A H 0.3611 0.7860 0.4973 0.067 Uiso 1 4 a calc R . .
H18B H 0.4319 0.8689 0.4721 0.067 Uiso 1 4 a calc R . .
C19 C 0.4198(9) 0.8593(7) 0.5813(5) 0.044(3) Uani 1 4 a d . . .
H19A H 0.4491 0.9172 0.5837 0.053 Uiso 1 4 a calc R . .
C20 C 0.0006(10) 0.9002(8) 0.5796(6) 0.089(4) Uani 1 4 a d . . .
H20A H -0.0596 0.8990 0.5382 0.134 Uiso 1 4 a calc R . .
H20B H 0.0223 0.9564 0.5916 0.134 Uiso 1 4 a calc R . .
H20C H -0.0465 0.8745 0.6193 0.134 Uiso 1 4 a calc R . .
C21 C 0.5451(10) 0.8087(7) 0.6025(6) 0.067(3) Uani 1 4 a d . . .
H21A H 0.6212 0.8189 0.5697 0.101 Uiso 1 4 a calc R . .
H21B H 0.5205 0.7513 0.6012 0.101 Uiso 1 4 a calc R . .
H21C H 0.5739 0.8234 0.6503 0.101 Uiso 1 4 a calc R . .
C22 C 0.3979(8) 0.7833(6) 0.8698(5) 0.037(2) Uani 1 4 a d . . .
H22A H 0.4089 0.7232 0.8701 0.044 Uiso 1 4 a calc R . .
C23 C 0.3276(9) 0.8081(7) 0.9407(5) 0.052(3) Uani 1 4 a d . . .
H23A H 0.3769 0.7833 0.9809 0.062 Uiso 1 4 a calc R . .
H23B H 0.3297 0.8675 0.9464 0.062 Uiso 1 4 a calc R . .
C24 C 0.1763(9) 0.7777(6) 0.9378(5) 0.046(3) Uani 1 4 a d . . .
H24A H 0.1227 0.8009 0.9773 0.055 Uiso 1 4 a calc R . .
H24B H 0.1740 0.7181 0.9420 0.055 Uiso 1 4 a calc R . .
C25 C 0.1115(8) 0.8044(6) 0.8659(5) 0.035(2) Uani 1 4 a d . . .
H25A H 0.0781 0.8611 0.8723 0.042 Uiso 1 4 a calc R . .
C26 C 0.5426(9) 0.8208(7) 0.8553(5) 0.054(3) Uani 1 4 a d . . .
H26A H 0.6074 0.8036 0.8920 0.081 Uiso 1 4 a calc R . .
H26B H 0.5353 0.8798 0.8555 0.081 Uiso 1 4 a calc R . .
H26C H 0.5762 0.8026 0.8093 0.081 Uiso 1 4 a calc R . .
C27 C -0.0139(8) 0.7544(6) 0.8425(5) 0.053(3) Uani 1 4 a d . . .
H27A H -0.0851 0.7561 0.8791 0.079 Uiso 1 4 a calc R . .
H27B H 0.0146 0.6983 0.8346 0.079 Uiso 1 4 a calc R . .
H27C H -0.0513 0.7767 0.7987 0.079 Uiso 1 4 a calc R . .
B1 B -0.0960(7) 0.9477(4) 0.9980(3) 0.051(3) Uani 1 4 a d D . .
F1 F -0.1651(6) 0.8838(4) 0.9652(3) 0.0843(19) Uani 1 4 a d D . .
F2 F 0.0034(7) 0.9775(4) 0.9515(3) 0.101(2) Uani 1 4 a d D . .
F3 F -0.0329(6) 0.9191(5) 1.0591(3) 0.090(2) Uani 1 4 a d D . .
F4 F -0.1881(6) 1.0102(4) 1.0144(3) 0.092(2) Uani 1 4 a d D . .

loop_
_atom_site_aniso_label
_atom_site_aniso_U_11
_atom_site_aniso_U_22
_atom_site_aniso_U_33
_atom_site_aniso_U_23
_atom_site_aniso_U_13
_atom_site_aniso_U_12
Rh1 0.0359(3) 0.0375(3) 0.0290(3) 0.0015(3) 0.0012(3) 0.0020(4)
S1 0.0529(13) 0.0442(12) 0.0356(9) -0.0073(8) -0.0029(13) 0.0003(15)
P1 0.0387(12) 0.0421(12) 0.0309(9) -0.0004(8) -0.0002(12) 0.0069(13)
P2 0.0309(11) 0.0343(10) 0.0292(9) -0.0023(7) 0.0031(13) -0.0003(13)
C1 0.079(8) 0.021(8) 0.099(11) 0.015(7) 0.038(8) -0.020(7)
C2 0.112(10) 0.058(10) 0.025(6) 0.001(5) -0.032(6) -0.013(8)
C3 0.030(4) 0.044(7) 0.085(8) 0.014(7) 0.011(5) 0.003(4)
C4 0.086(9) 0.052(8) 0.052(8) -0.022(6) 0.046(6) -0.022(6)
C5 0.120(12) 0.041(9) 0.049(8) -0.012(6) -0.040(7) 0.002(7)
C6 0.026(4) 0.053(8) 0.117(11) 0.000(9) -0.022(6) -0.017(4)
C7 0.052(5) 0.037(4) 0.049(4) 0.000(4) -0.006(6) -0.009(6)
C8 0.041(4) 0.046(5) 0.028(4) -0.009(3) 0.001(5) -0.002(6)
C9 0.028(3) 0.037(4) 0.033(4) -0.004(3) -0.001(6) 0.001(4)
C10 0.025(3) 0.041(4) 0.040(4) -0.006(3) -0.003(6) 0.002(4)
C11 0.025(4) 0.048(5) 0.038(4) -0.009(3) -0.003(4) 0.001(6)
C12 0.049(6) 0.037(5) 0.041(4) -0.006(3) -0.009(5) 0.000(6)
C13 0.040(4) 0.031(4) 0.078(6) 0.004(4) 0.017(7) -0.006(4)
C14 0.049(5) 0.041(5) 0.035(4) 0.001(3) -0.011(5) 0.001(7)
C15 0.036(4) 0.043(5) 0.038(4) 0.003(3) -0.004(5) 0.000(6)
C16 0.049(6) 0.044(6) 0.033(6) -0.005(5) -0.005(4) 0.016(5)
C17 0.091(8) 0.054(6) 0.028(4) 0.006(4) -0.010(6) -0.001(6)
C18 0.069(7) 0.052(7) 0.048(6) 0.000(5) 0.024(5) -0.002(5)
C19 0.047(5) 0.046(7) 0.040(6) -0.010(5) 0.011(4) 0.001(5)
C20 0.053(7) 0.120(12) 0.095(9) -0.032(8) -0.027(6) 0.035(7)
C21 0.048(6) 0.063(8) 0.091(8) 0.016(6) 0.021(5) 0.017(5)
C22 0.037(5) 0.030(6) 0.044(6) 0.003(5) -0.004(4) -0.002(4)
C23 0.053(6) 0.065(8) 0.037(6) 0.007(5) -0.004(4) -0.004(5)
C24 0.051(5) 0.055(7) 0.032(5) 0.000(5) 0.006(4) -0.011(5)
C25 0.038(5) 0.031(6) 0.037(5) 0.001(4) 0.008(4) 0.001(4)
C26 0.036(5) 0.063(7) 0.064(6) -0.001(5) -0.004(4) -0.009(5)
C27 0.028(5) 0.052(6) 0.078(7) -0.007(5) 0.011(4) -0.008(4)
B1 0.061(7) 0.060(9) 0.033(6) 0.002(5) 0.005(5) -0.010(6)
F1 0.093(4) 0.069(4) 0.091(4) -0.008(3) -0.020(4) -0.024(4)
F2 0.119(6) 0.079(5) 0.103(5) -0.008(4) 0.049(5) -0.030(4)
F3 0.087(4) 0.131(6) 0.053(4) 0.001(4) -0.014(3) 0.021(4)
F4 0.093(5) 0.095(5) 0.088(4) -0.013(4) 0.015(3) 0.034(4)

loop_
_atom_type_symbol
_atom_type_description
_atom_type_scat_dispersion_real
_atom_type_scat_dispersion_imag
_atom_type_scat_source
C C 0.0033 0.0016 'International Tables Vol C Tables 4.2.6.8 and 6.1.1.4'
H H 0.0000 0.0000 'International Tables Vol C Tables 4.2.6.8 and 6.1.1.4'
B B 0.0013 0.0007 'International Tables Vol C Tables 4.2.6.8 and 6.1.1.4'
F F 0.0171 0.0103 'International Tables Vol C Tables 4.2.6.8 and 6.1.1.4'
P P 0.1023 0.0942 'International Tables Vol C Tables 4.2.6.8 and 6.1.1.4'
S S 0.1246 0.1234 'International Tables Vol C Tables 4.2.6.8 and 6.1.1.4'
Rh Rh -1.1178 0.9187 'International Tables Vol C Tables 4.2.6.8 and 6.1.1.4'

loop_
_geom_angle_atom_site_label_1
_geom_angle_atom_site_label_2
_geom_angle_atom_site_label_3
_geom_angle
_geom_angle_site_symmetry_1
_geom_angle_site_symmetry_3
_geom_angle_publ_flag
C5 Rh1 C2 77.5(4) . . ?
C5 Rh1 C1 65.3(5) . . ?
C2 Rh1 C1 35.2(3) . . ?
C5 Rh1 C4 35.9(4) . . ?
C2 Rh1 C4 64.3(5) . . ?
C1 Rh1 C4 74.7(5) . . ?
C5 Rh1 P1 159.7(4) . . ?
C2 Rh1 P1 102.5(3) . . ?
C1 Rh1 P1 102.8(4) . . ?
C4 Rh1 P1 160.9(4) . . ?
C5 Rh1 P2 101.7(3) . . ?
C2 Rh1 P2 158.5(4) . . ?
C1 Rh1 P2 162.0(4) . . ?
C4 Rh1 P2 102.3(4) . . ?
P1 Rh1 P2 85.66(7) . . ?
C11 S1 C8 91.5(3) . . ?
C8 P1 C19 107.7(4) . . ?
C8 P1 C16 104.2(4) . . ?
C19 P1 C16 94.8(4) . . ?
C8 P1 Rh1 107.4(2) . . ?
C19 P1 Rh1 114.7(3) . . ?
C16 P1 Rh1 126.3(3) . . ?
C9 P2 C25 110.1(4) . . ?
C9 P2 C22 107.3(4) . . ?
C25 P2 C22 95.5(3) . . ?
C9 P2 Rh1 108.7(2) . . ?
C25 P2 Rh1 111.9(3) . . ?
C22 P2 Rh1 122.3(3) . . ?
C2 C1 C6 108.1(12) . . ?
C2 C1 Rh1 71.8(9) . . ?
C6 C1 Rh1 96.2(8) . . ?
C2 C1 H1A 122.6 . . ?
C6 C1 H1A 122.6 . . ?
Rh1 C1 H1A 122.6 . . ?
C1 C2 C3 104.9(11) . . ?
C1 C2 Rh1 73.0(9) . . ?
C3 C2 Rh1 95.7(6) . . ?
C1 C2 H2A 123.4 . . ?
C3 C2 H2A 123.4 . . ?
Rh1 C2 H2A 123.4 . . ?
C4 C3 C2 103.9(9) . . ?
C4 C3 C7 99.4(8) . . ?
C2 C3 C7 101.8(8) . . ?
C4 C3 H3A 116.4 . . ?
C2 C3 H3A 116.4 . . ?
C7 C3 H3A 116.4 . . ?
C5 C4 C3 109.5(12) . . ?
C5 C4 Rh1 70.7(8) . . ?
C3 C4 Rh1 95.8(7) . . ?
C5 C4 H4A 122.4 . . ?
C3 C4 H4A 122.4 . . ?
Rh1 C4 H4A 122.4 . . ?
C4 C5 C6 102.5(12) . . ?
C4 C5 Rh1 73.4(8) . . ?
C6 C5 Rh1 95.8(7) . . ?
C4 C5 H5A 124.0 . . ?
C6 C5 H5A 124.0 . . ?
Rh1 C5 H5A 124.0 . . ?
C1 C6 C7 100.4(8) . . ?
C1 C6 C5 102.5(9) . . ?
C7 C6 C5 101.1(9) . . ?
C1 C6 H6A 116.7 . . ?
C7 C6 H6A 116.7 . . ?
C5 C6 H6A 116.7 . . ?
C6 C7 C3 91.7(6) . . ?
C6 C7 H7A 113.3 . . ?
C3 C7 H7A 113.3 . . ?
C6 C7 H7B 113.3 . . ?
C3 C7 H7B 113.3 . . ?
H7A C7 H7B 110.7 . . ?
C9 C8 S1 112.7(5) . . ?
C9 C8 P1 122.1(5) . . ?
S1 C8 P1 125.2(4) . . ?
C8 C9 C10 113.0(6) . . ?
C8 C9 P2 116.0(5) . . ?
C10 C9 P2 131.0(5) . . ?
C15 C10 C11 119.3(6) . . ?
C15 C10 C9 130.3(6) . . ?
C11 C10 C9 110.4(6) . . ?
C12 C11 C10 121.2(6) . . ?
C12 C11 S1 126.3(5) . . ?
C10 C11 S1 112.5(5) . . ?
C13 C12 C11 117.3(7) . . ?
C13 C12 H12A 121.3 . . ?
C11 C12 H12A 121.3 . . ?
C12 C13 C14 122.8(7) . . ?
C12 C13 H13A 118.6 . . ?
C14 C13 H13A 118.6 . . ?
C15 C14 C13 119.6(6) . . ?
C15 C14 H14A 120.2 . . ?
C13 C14 H14A 120.2 . . ?
C14 C15 C10 119.6(6) . . ?
C14 C15 H15A 120.2 . . ?
C10 C15 H15A 120.2 . . ?
C20 C16 C17 117.0(9) . . ?
C20 C16 P1 115.1(7) . . ?
C17 C16 P1 104.5(6) . . ?
C20 C16 H16A 106.5 . . ?
C17 C16 H16A 106.5 . . ?
P1 C16 H16A 106.5 . . ?
C16 C17 C18 106.9(7) . . ?
C16 C17 H17A 110.3 . . ?
C18 C17 H17A 110.3 . . ?
C16 C17 H17B 110.3 . . ?
C18 C17 H17B 110.3 . . ?
H17A C17 H17B 108.6 . . ?
C19 C18 C17 107.8(7) . . ?
C19 C18 H18A 110.2 . . ?
C17 C18 H18A 110.2 . . ?
C19 C18 H18B 110.2 . . ?
C17 C18 H18B 110.2 . . ?
H18A C18 H18B 108.5 . . ?
C18 C19 C21 114.9(9) . . ?
C18 C19 P1 104.9(6) . . ?
C21 C19 P1 116.0(7) . . ?
C18 C19 H19A 106.8 . . ?
C21 C19 H19A 106.8 . . ?
P1 C19 H19A 106.8 . . ?
C16 C20 H20A 109.5 . . ?
C16 C20 H20B 109.5 . . ?
H20A C20 H20B 109.5 . . ?
C16 C20 H20C 109.5 . . ?
H20A C20 H20C 109.5 . . ?
H20B C20 H20C 109.5 . . ?
C19 C21 H21A 109.5 . . ?
C19 C21 H21B 109.5 . . ?
H21A C21 H21B 109.5 . . ?
C19 C21 H21C 109.5 . . ?
H21A C21 H21C 109.5 . . ?
H21B C21 H21C 109.5 . . ?
C26 C22 C23 116.0(8) . . ?
C26 C22 P2 114.9(7) . . ?
C23 C22 P2 102.6(6) . . ?
C26 C22 H22A 107.6 . . ?
C23 C22 H22A 107.6 . . ?
P2 C22 H22A 107.6 . . ?
C24 C23 C22 107.2(8) . . ?
C24 C23 H23A 110.3 . . ?
C22 C23 H23A 110.3 . . ?
C24 C23 H23B 110.3 . . ?
C22 C23 H23B 110.3 . . ?
H23A C23 H23B 108.5 . . ?
C23 C24 C25 108.4(9) . . ?
C23 C24 H24A 110.0 . . ?
C25 C24 H24A 110.0 . . ?
C23 C24 H24B 110.0 . . ?
C25 C24 H24B 110.0 . . ?
H24A C24 H24B 108.4 . . ?
C27 C25 C24 114.6(8) . . ?
C27 C25 P2 116.3(7) . . ?
C24 C25 P2 105.2(6) . . ?
C27 C25 H25A 106.7 . . ?
C24 C25 H25A 106.7 . . ?
P2 C25 H25A 106.7 . . ?
C22 C26 H26A 109.5 . . ?
C22 C26 H26B 109.5 . . ?
H26A C26 H26B 109.5 . . ?
C22 C26 H26C 109.5 . . ?
H26A C26 H26C 109.5 . . ?
H26B C26 H26C 109.5 . . ?
C25 C27 H27A 109.5 . . ?
C25 C27 H27B 109.5 . . ?
H27A C27 H27B 109.5 . . ?
C25 C27 H27C 109.5 . . ?
H27A C27 H27C 109.5 . . ?
H27B C27 H27C 109.5 . . ?
F2 B1 F3 110.2(5) . . ?
F2 B1 F1 108.3(5) . . ?
F3 B1 F1 108.9(6) . . ?
F2 B1 F4 108.5(6) . . ?
F3 B1 F4 110.1(5) . . ?
F1 B1 F4 110.8(5) . . ?

loop_
_geom_bond_atom_site_label_1
_geom_bond_atom_site_label_2
_geom_bond_distance
_geom_bond_site_symmetry_2
_geom_bond_publ_flag
Rh1 C5 2.185(11) . ?
Rh1 C2 2.193(12) . ?
Rh1 C1 2.208(11) . ?
Rh1 C4 2.218(11) . ?
Rh1 P1 2.2844(19) . ?
Rh1 P2 2.3019(19) . ?
S1 C11 1.734(7) . ?
S1 C8 1.742(7) . ?
P1 C8 1.800(7) . ?
P1 C19 1.839(9) . ?
P1 C16 1.850(9) . ?
P2 C9 1.827(6) . ?
P2 C25 1.845(8) . ?
P2 C22 1.852(9) . ?
C1 C2 1.331(12) . ?
C1 C6 1.498(17) . ?
C1 H1A 0.9800 . ?
C2 C3 1.509(15) . ?
C2 H2A 0.9800 . ?
C3 C4 1.471(15) . ?
C3 C7 1.525(12) . ?
C3 H3A 0.9800 . ?
C4 C5 1.357(14) . ?
C4 H4A 0.9800 . ?
C5 C6 1.542(16) . ?
C5 H5A 0.9800 . ?
C6 C7 1.521(13) . ?
C6 H6A 0.9800 . ?
C7 H7A 0.9700 . ?
C7 H7B 0.9700 . ?
C8 C9 1.358(8) . ?
C9 C10 1.468(9) . ?
C10 C15 1.392(9) . ?
C10 C11 1.405(9) . ?
C11 C12 1.404(11) . ?
C12 C13 1.353(10) . ?
C12 H12A 0.9300 . ?
C13 C14 1.401(10) . ?
C13 H13A 0.9300 . ?
C14 C15 1.371(10) . ?
C14 H14A 0.9300 . ?
C15 H15A 0.9300 . ?
C16 C20 1.510(13) . ?
C16 C17 1.514(12) . ?
C16 H16A 0.9800 . ?
C17 C18 1.528(13) . ?
C17 H17A 0.9700 . ?
C17 H17B 0.9700 . ?
C18 C19 1.494(12) . ?
C18 H18A 0.9700 . ?
C18 H18B 0.9700 . ?
C19 C21 1.496(13) . ?
C19 H19A 0.9800 . ?
C20 H20A 0.9600 . ?
C20 H20B 0.9600 . ?
C20 H20C 0.9600 . ?
C21 H21A 0.9600 . ?
C21 H21B 0.9600 . ?
C21 H21C 0.9600 . ?
C22 C26 1.524(12) . ?
C22 C23 1.532(13) . ?
C22 H22A 0.9800 . ?
C23 C24 1.518(11) . ?
C23 H23A 0.9700 . ?
C23 H23B 0.9700 . ?
C24 C25 1.536(13) . ?
C24 H24A 0.9700 . ?
C24 H24B 0.9700 . ?
C25 C27 1.503(12) . ?
C25 H25A 0.9800 . ?
C26 H26A 0.9600 . ?
C26 H26B 0.9600 . ?
C26 H26C 0.9600 . ?
C27 H27A 0.9600 . ?
C27 H27B 0.9600 . ?
C27 H27C 0.9600 . ?
B1 F2 1.367(6) . ?
B1 F3 1.367(6) . ?
B1 F1 1.368(6) . ?
B1 F4 1.372(6) . ?

loop_
_geom_torsion_atom_site_label_1
_geom_torsion_atom_site_label_2
_geom_torsion_atom_site_label_3
_geom_torsion_atom_site_label_4
_geom_torsion
_geom_torsion_site_symmetry_1
_geom_torsion_site_symmetry_2
_geom_torsion_site_symmetry_3
_geom_torsion_site_symmetry_4
_geom_torsion_publ_flag
C5 Rh1 P1 C8 114.5(10) . . . . ?
C2 Rh1 P1 C8 -157.7(5) . . . . ?
C1 Rh1 P1 C8 166.2(5) . . . . ?
C4 Rh1 P1 C8 -113.4(10) . . . . ?
P2 Rh1 P1 C8 2.3(3) . . . . ?
C5 Rh1 P1 C19 -5.2(11) . . . . ?
C2 Rh1 P1 C19 82.6(5) . . . . ?
C1 Rh1 P1 C19 46.5(5) . . . . ?
C4 Rh1 P1 C19 126.9(10) . . . . ?
P2 Rh1 P1 C19 -117.5(4) . . . . ?
C5 Rh1 P1 C16 -122.1(11) . . . . ?
C2 Rh1 P1 C16 -34.3(5) . . . . ?
C1 Rh1 P1 C16 -70.4(5) . . . . ?
C4 Rh1 P1 C16 10.0(11) . . . . ?
P2 Rh1 P1 C16 125.7(4) . . . . ?
C5 Rh1 P2 C9 -163.4(5) . . . . ?
C2 Rh1 P2 C9 111.1(8) . . . . ?
C1 Rh1 P2 C9 -121.7(11) . . . . ?
C4 Rh1 P2 C9 159.9(5) . . . . ?
P1 Rh1 P2 C9 -2.5(3) . . . . ?
C5 Rh1 P2 C25 74.7(5) . . . . ?
C2 Rh1 P2 C25 -10.7(8) . . . . ?
C1 Rh1 P2 C25 116.4(12) . . . . ?
C4 Rh1 P2 C25 38.0(5) . . . . ?
P1 Rh1 P2 C25 -124.4(3) . . . . ?
C5 Rh1 P2 C22 -37.5(6) . . . . ?
C2 Rh1 P2 C22 -122.9(8) . . . . ?
C1 Rh1 P2 C22 4.2(12) . . . . ?
C4 Rh1 P2 C22 -74.2(5) . . . . ?
P1 Rh1 P2 C22 123.4(4) . . . . ?
C5 Rh1 C1 C2 -103.8(10) . . . . ?
C4 Rh1 C1 C2 -66.8(9) . . . . ?
P1 Rh1 C1 C2 93.6(9) . . . . ?
P2 Rh1 C1 C2 -149.6(7) . . . . ?
C5 Rh1 C1 C6 3.3(7) . . . . ?
C2 Rh1 C1 C6 107.1(11) . . . . ?
C4 Rh1 C1 C6 40.3(7) . . . . ?
P1 Rh1 C1 C6 -159.3(6) . . . . ?
P2 Rh1 C1 C6 -42.6(15) . . . . ?
C6 C1 C2 C3 0.8(16) . . . . ?
Rh1 C1 C2 C3 91.5(8) . . . . ?
C6 C1 C2 Rh1 -90.6(9) . . . . ?
C5 Rh1 C2 C1 64.7(9) . . . . ?
C4 Rh1 C2 C1 100.2(10) . . . . ?
P1 Rh1 C2 C1 -94.6(9) . . . . ?
P2 Rh1 C2 C1 154.8(7) . . . . ?
C5 Rh1 C2 C3 -39.2(7) . . . . ?
C1 Rh1 C2 C3 -103.9(11) . . . . ?
C4 Rh1 C2 C3 -3.7(6) . . . . ?
P1 Rh1 C2 C3 161.6(6) . . . . ?
P2 Rh1 C2 C3 50.9(12) . . . . ?
C1 C2 C3 C4 -68.7(14) . . . . ?
Rh1 C2 C3 C4 5.2(8) . . . . ?
C1 C2 C3 C7 34.2(13) . . . . ?
Rh1 C2 C3 C7 108.1(7) . . . . ?
C2 C3 C4 C5 66.4(14) . . . . ?
C7 C3 C4 C5 -38.3(13) . . . . ?
C2 C3 C4 Rh1 -5.2(8) . . . . ?
C7 C3 C4 Rh1 -109.9(7) . . . . ?
C2 Rh1 C4 C5 -104.8(10) . . . . ?
C1 Rh1 C4 C5 -68.8(10) . . . . ?
P1 Rh1 C4 C5 -154.0(7) . . . . ?
P2 Rh1 C4 C5 92.9(10) . . . . ?
C5 Rh1 C4 C3 108.7(12) . . . . ?
C2 Rh1 C4 C3 3.8(6) . . . . ?
C1 Rh1 C4 C3 39.9(6) . . . . ?
P1 Rh1 C4 C3 -45.3(13) . . . . ?
P2 Rh1 C4 C3 -158.4(6) . . . . ?
C3 C4 C5 C6 3.0(16) . . . . ?
Rh1 C4 C5 C6 92.4(8) . . . . ?
C3 C4 C5 Rh1 -89.4(9) . . . . ?
C2 Rh1 C5 C4 63.1(10) . . . . ?
C1 Rh1 C5 C4 98.1(10) . . . . ?
P1 Rh1 C5 C4 155.5(7) . . . . ?
P2 Rh1 C5 C4 -94.9(10) . . . . ?
C2 Rh1 C5 C6 -38.2(7) . . . . ?
C1 Rh1 C5 C6 -3.2(7) . . . . ?
C4 Rh1 C5 C6 -101.3(12) . . . . ?
P1 Rh1 C5 C6 54.1(14) . . . . ?
P2 Rh1 C5 C6 163.7(6) . . . . ?
C2 C1 C6 C7 -35.5(13) . . . . ?
Rh1 C1 C6 C7 -108.3(7) . . . . ?
C2 C1 C6 C5 68.4(15) . . . . ?
Rh1 C1 C6 C5 -4.4(9) . . . . ?
C4 C5 C6 C1 -69.9(13) . . . . ?
Rh1 C5 C6 C1 4.4(9) . . . . ?
C4 C5 C6 C7 33.5(12) . . . . ?
Rh1 C5 C6 C7 107.8(7) . . . . ?
C1 C6 C7 C3 51.7(7) . . . . ?
C5 C6 C7 C3 -53.4(8) . . . . ?
C4 C3 C7 C6 54.4(8) . . . . ?
C2 C3 C7 C6 -52.1(8) . . . . ?
C11 S1 C8 C9 -1.0(8) . . . . ?
C11 S1 C8 P1 179.9(7) . . . . ?
C19 P1 C8 C9 122.5(8) . . . . ?
C16 P1 C8 C9 -137.7(8) . . . . ?
Rh1 P1 C8 C9 -1.6(9) . . . . ?
C19 P1 C8 S1 -58.5(7) . . . . ?
C16 P1 C8 S1 41.3(7) . . . . ?
Rh1 P1 C8 S1 177.4(5) . . . . ?
S1 C8 C9 C10 1.8(11) . . . . ?
P1 C8 C9 C10 -179.1(6) . . . . ?
S1 C8 C9 P2 -179.7(4) . . . . ?
P1 C8 C9 P2 -0.6(11) . . . . ?
C25 P2 C9 C8 125.4(8) . . . . ?
C22 P2 C9 C8 -131.8(7) . . . . ?
Rh1 P2 C9 C8 2.4(8) . . . . ?
C25 P2 C9 C10 -56.4(9) . . . . ?
C22 P2 C9 C10 46.4(9) . . . . ?
Rh1 P2 C9 C10 -179.4(7) . . . . ?
C8 C9 C10 C15 177.8(9) . . . . ?
P2 C9 C10 C15 -0.5(15) . . . . ?
C8 C9 C10 C11 -1.8(12) . . . . ?
P2 C9 C10 C11 179.9(7) . . . . ?
C15 C10 C11 C12 0.3(15) . . . . ?
C9 C10 C11 C12 179.9(10) . . . . ?
C15 C10 C11 S1 -178.6(8) . . . . ?
C9 C10 C11 S1 1.1(11) . . . . ?
C8 S1 C11 C12 -178.9(12) . . . . ?
C8 S1 C11 C10 -0.1(8) . . . . ?
C10 C11 C12 C13 -0.3(19) . . . . ?
S1 C11 C12 C13 178.4(7) . . . . ?
C11 C12 C13 C14 -1.7(14) . . . . ?
C12 C13 C14 C15 3.7(15) . . . . ?
C13 C14 C15 C10 -4(2) . . . . ?
C11 C10 C15 C14 1.7(15) . . . . ?
C9 C10 C15 C14 -177.9(11) . . . . ?
C8 P1 C16 C20 107.3(9) . . . . ?
C19 P1 C16 C20 -143.0(9) . . . . ?
Rh1 P1 C16 C20 -17.4(10) . . . . ?
C8 P1 C16 C17 -123.0(6) . . . . ?
C19 P1 C16 C17 -13.4(7) . . . . ?
Rh1 P1 C16 C17 112.2(5) . . . . ?
C20 C16 C17 C18 165.5(9) . . . . ?
P1 C16 C17 C18 37.0(9) . . . . ?
C16 C17 C18 C19 -50.5(10) . . . . ?
C17 C18 C19 C21 166.7(8) . . . . ?
C17 C18 C19 P1 38.0(9) . . . . ?
C8 P1 C19 C18 92.6(7) . . . . ?
C16 P1 C19 C18 -14.0(7) . . . . ?
Rh1 P1 C19 C18 -147.9(6) . . . . ?
C8 P1 C19 C21 -35.4(9) . . . . ?
C16 P1 C19 C21 -142.0(9) . . . . ?
Rh1 P1 C19 C21 84.1(9) . . . . ?
C9 P2 C22 C26 97.2(8) . . . . ?
C25 P2 C22 C26 -149.7(8) . . . . ?
Rh1 P2 C22 C26 -29.3(9) . . . . ?
C9 P2 C22 C23 -136.0(6) . . . . ?
C25 P2 C22 C23 -22.9(7) . . . . ?
Rh1 P2 C22 C23 97.5(6) . . . . ?
C26 C22 C23 C24 169.5(8) . . . . ?
P2 C22 C23 C24 43.4(9) . . . . ?
C22 C23 C24 C25 -48.9(11) . . . . ?
C23 C24 C25 C27 158.2(8) . . . . ?
C23 C24 C25 P2 29.2(10) . . . . ?
C9 P2 C25 C27 -20.2(9) . . . . ?
C22 P2 C25 C27 -131.0(8) . . . . ?
Rh1 P2 C25 C27 100.8(7) . . . . ?
C9 P2 C25 C24 107.8(7) . . . . ?
C22 P2 C25 C24 -3.0(7) . . . . ?
Rh1 P2 C25 C24 -131.2(6) . . . . ?
